data_7062623
loop_
_publ_author_name
'Wang, Xiu-Li'
'Lu, Jun-Jun'
'Lin, Hong-Yan'
'Liu, Qian-Qian'
'Chen, Ke-Ke'

_publ_section_title
;
 Polyoxometalate-based metal--organic supramolecular architectures derived
 from two new pyrimidine-amide ligands as supercapacitors and
 multifunctional electrochemical sensors
;
_journal_issue 36
_journal_name_full 'New Journal of Chemistry'
_journal_page_first 17051
_journal_page_last 17059
_journal_paper_doi 10.1039/D3NJ02544F
_journal_volume 47
_journal_year 2023
_chemical_formula_moiety 'Mo4 O14, C15 H22 Co N6 O4, H2 O, 3.5[H2O]'
_chemical_formula_sum 'C15 H31 Co Mo4 N6 O22.5'
_chemical_formula_weight 1098.099
_space_group_crystal_system triclinic
_space_group_IT_number 2
_space_group_name_Hall '-P 1'
_space_group_name_H-M_alt 'P -1'
_symmetry_Int_Tables_number 2
_audit_creation_date 2023-07-11
_audit_creation_method
;
Olex2 1.5-dev
(compiled 2023.04.26 svn.r751481ca for OlexSys, GUI svn.r6697)
;
_audit_update_record
;
2023-07-24 deposited with the CCDC.	2023-07-28 downloaded from the CCDC.
;
_cell_angle_alpha 100.703(3)
_cell_angle_beta 92.255(3)
_cell_angle_gamma 106.731(3)
_cell_formula_units_Z 2
_cell_length_a 10.7501(16)
_cell_length_b 11.7700(17)
_cell_length_c 13.702(2)
_cell_measurement_reflns_used 1489
_cell_measurement_temperature 296.15
_cell_measurement_theta_max 25.127
_cell_measurement_theta_min 1.628
_cell_volume 1623.5(4)
_computing_cell_refinement 'SAINT+ Ver. 2016.5-0 (Bruker-AXS, 2016)'
_computing_data_collection 'APEX3 Ver. 2016.5-0 (Bruker-AXS, 2016)'
_computing_data_reduction 'SAINT+ Ver. 2016.5-0 (Bruker-AXS, 2016)'
_computing_molecular_graphics 'Olex2 1.5-dev (Dolomanov et al., 2009)'
_computing_publication_material 'Olex2 1.5-dev (Dolomanov et al., 2009)'
_computing_structure_refinement 'olex2.refine 1.5-dev (Bourhis et al., 2015)'
_computing_structure_solution 'XT (Sheldrick, 2015a)'
_diffrn_ambient_temperature 296.15
_diffrn_detector_area_resol_mean 7.9
_diffrn_detector_type 'Bruker APEX II'
_diffrn_measured_fraction_theta_full 0.9923
_diffrn_measured_fraction_theta_max 0.9923
_diffrn_measurement_device 'three-circle diffractometer'
_diffrn_measurement_device_type 'Bruker APEX II Quazar'
_diffrn_measurement_method '0.5\% \w and 0.5\% \f scans'
_diffrn_radiation_type 'Mo K\a'
_diffrn_radiation_wavelength 0.71073
_diffrn_reflns_av_R_equivalents 0.0437
_diffrn_reflns_av_unetI/netI 0.0894
_diffrn_reflns_Laue_measured_fraction_full 0.9923
_diffrn_reflns_Laue_measured_fraction_max 0.9923
_diffrn_reflns_limit_h_max 10
_diffrn_reflns_limit_h_min -12
_diffrn_reflns_limit_k_max 13
_diffrn_reflns_limit_k_min -13
_diffrn_reflns_limit_l_max 16
_diffrn_reflns_limit_l_min -14
_diffrn_reflns_number 9014
_diffrn_reflns_point_group_measured_fraction_full 0.9923
_diffrn_reflns_point_group_measured_fraction_max 0.9923
_diffrn_reflns_theta_full 25.0375
_diffrn_reflns_theta_max 25.04
_diffrn_reflns_theta_min 1.52
_exptl_absorpt_coefficient_mu 2.100
_exptl_absorpt_correction_T_max 0.87
_exptl_absorpt_correction_T_min 0.86
_exptl_absorpt_correction_type multi-scan
_exptl_absorpt_process_details
;
SADABS-2016/2 (Krause et al., 2015) was used for absorption correction.
;
_exptl_crystal_colour green
_exptl_crystal_colour_primary green
_exptl_crystal_density_diffrn 2.246
_exptl_crystal_density_method 'not measured'
_exptl_crystal_description block
_exptl_crystal_F_000 1064.026
_exptl_crystal_size_max 0.24
_exptl_crystal_size_mid 0.22
_exptl_crystal_size_min 0.2
_refine_diff_density_max 1.8711
_refine_diff_density_min -1.6283
_refine_diff_density_rms 0.3367
_refine_ls_d_res_high 0.8397
_refine_ls_d_res_low 13.3982
_refine_ls_goodness_of_fit_ref 1.0425
_refine_ls_hydrogen_treatment constr
_refine_ls_matrix_type full
_refine_ls_number_constraints 40
_refine_ls_number_parameters 413
_refine_ls_number_reflns 5696
_refine_ls_number_restraints 8
_refine_ls_restrained_S_all 1.0417
_refine_ls_R_factor_all 0.0893
_refine_ls_R_factor_gt 0.0564
_refine_ls_shift/su_max -0.0002
_refine_ls_shift/su_mean 0.0000
_refine_ls_structure_factor_coef Fsqd
_refine_ls_weighting_details 'w=1/[\s^2^(Fo^2^)+(0.0481P)^2^+11.1925P] where P=(Fo^2^+2Fc^2^)/3'
_refine_ls_weighting_scheme calc
_refine_ls_wR_factor_gt 0.1214
_refine_ls_wR_factor_ref 0.1352
_reflns_Friedel_coverage 0.0
_reflns_limit_h_max 12
_reflns_limit_h_min -12
_reflns_limit_k_max 13
_reflns_limit_k_min -13
_reflns_limit_l_max 16
_reflns_limit_l_min 0
_reflns_number_gt 3925
_reflns_number_total 5696
_reflns_threshold_expression I>=2u(I)
_cod_data_source_file d3nj02544f2.cif
_cod_data_source_block 2
_cod_depositor_comments 'Adding full bibliography for 7062623--7062624.cif.'
_cod_original_formula_sum 'C15 H31 Co1 Mo4 N6 O22.5'
_cod_database_code 7062623
_olex2_refinement_description
;
1. Fixed Uiso
 At 1.2 times of:
  All C(H) groups, All C(H,H) groups, All N(H) groups
 At 1.5 times of:
  All O(H,H) groups
2. Restrained distances
 Co1-H2Wa \\sim Co1-H2Wb
 with sigma of 0.02
3. Uiso/Uaniso restraints and constraints
Uanis(C6) \\sim Ueq: with sigma of 0.002 and sigma for terminal atoms of 0.004
4.a Free rotating group:
 O2W(H2Wa,H2Wb), O3W(H3Wa,H3Wb)
4.b Rotating group:
 O1W(H1Wa,H1Wb)
4.c Secondary CH2 refined with riding coordinates:
 C10(H10a,H10b), C9(H9a,H9b), C8(H8a,H8b), C7(H7a,H7b), C6(H6a,H6b)
4.d Aromatic/amide H refined with riding coordinates:
 N5(H5), N6(H6), C1(H1), C15(H15), C14(H14), C13(H13), C3(H3), C2(H2)
;
_smtbx_masks_special_details
;
A solvent mask was calculated and 70 electrons were 
found in a volume of 218\%A^3^ in 1 void per unit cell. 
This is consistent with the presence of 3.5[H2O] per Formula Unit 
which account for 70 electrons per unit cell.
;
_olex2_submission_special_instructions 'No special instructions were received'

loop_
_space_group_symop_id
_space_group_symop_operation_xyz
1 x,y,z
2 -x,-y,-z

loop_
_atom_site_label
_atom_site_type_symbol
_atom_site_fract_x
_atom_site_fract_y
_atom_site_fract_z
_atom_site_U_iso_or_equiv
_atom_site_adp_type
_atom_site_occupancy
_atom_site_refinement_flags_posn
_atom_site_refinement_flags_adp
Mo3 Mo -0.13673(8) 0.40468(7) 0.42733(6) 0.0168(2) Uani 1.000000 . .
Mo1 Mo 0.10708(8) 0.29672(7) 0.46462(6) 0.0176(2) Uani 1.000000 . .
Mo2 Mo 0.01408(9) 0.35421(7) 0.68924(6) 0.0190(2) Uani 1.000000 . .
Mo4 Mo -0.00901(9) 0.62148(8) 0.78488(6) 0.0195(2) Uani 1.000000 . .
Co1 Co 0.50160(13) 0.33173(12) 0.72049(10) 0.0217(3) Uani 1.000000 D .
O14 O -0.1318(6) 0.4526(5) 0.3046(5) 0.0181(15) Uani 1.000000 . .
O12 O -0.0238(6) 0.3991(5) 0.5381(5) 0.0183(15) Uani 1.000000 . .
O1 O 0.6143(7) 0.2433(6) 0.7879(5) 0.0233(16) Uani 1.000000 . .
O4 O -0.0987(6) 0.4557(6) 0.7410(5) 0.0226(16) Uani 1.000000 . .
O3 O 0.1469(6) 0.3177(5) 0.6057(5) 0.0205(15) Uani 1.000000 . .
O2 O 1.3283(7) 0.2159(6) 0.7601(5) 0.0280(17) Uani 1.000000 . .
O10 O 0.0063(6) 0.1517(6) 0.4430(5) 0.0225(16) Uani 1.000000 . .
O16 O 0.0249(7) 0.3501(6) 0.3621(5) 0.0227(16) Uani 1.000000 . .
O11 O 0.2475(7) 0.2829(7) 0.4179(5) 0.0296(17) Uani 1.000000 . .
O7 O -0.1315(7) 0.6776(7) 0.8161(5) 0.0319(18) Uani 1.000000 . .
O13 O -0.2409(6) 0.2619(6) 0.3986(5) 0.0268(17) Uani 1.000000 . .
O5 O 0.1410(7) 0.7935(6) 0.7895(5) 0.0290(17) Uani 1.000000 . .
O1W O 0.6625(7) 0.4166(7) 0.6552(6) 0.038(2) Uani 1.000000 . .
H1Wa H 0.728(3) 0.463(7) 0.7004(6) 0.058(3) Uiso 1.000000 GR .
H1Wb H 0.646(3) 0.471(6) 0.623(6) 0.058(3) Uiso 1.000000 GR .
O9 O -0.1097(7) 0.2226(6) 0.6569(5) 0.0325(18) Uani 1.000000 . .
N5 N 0.7634(8) 0.2583(7) 0.9136(6) 0.025(2) Uani 1.000000 . .
H5 H 0.8088(8) 0.3010(7) 0.9681(6) 0.031(2) Uiso 1.000000 R .
N6 N 1.1505(8) 0.0577(7) 0.7036(6) 0.024(2) Uani 1.000000 . .
H6 H 1.1106(8) 0.0013(7) 0.6535(6) 0.029(2) Uiso 1.000000 R .
O8 O 0.0815(8) 0.3500(7) 0.8005(5) 0.0353(19) Uani 1.000000 . .
O2W O 0.3939(7) 0.4353(7) 0.6826(6) 0.040(2) Uani 1.000000 . .
H2Wa H 0.341(7) 0.408(5) 0.630(4) 0.059(3) Uiso 1.000000 DG .
H2Wb H 0.434(5) 0.508(3) 0.680(7) 0.059(3) Uiso 1.000000 DG .
N2 N 1.4326(8) 0.1918(8) 0.5891(6) 0.028(2) Uani 1.000000 . .
N1 N 0.5863(8) 0.4565(8) 0.8567(6) 0.027(2) Uani 1.000000 . .
N3 N 0.6276(10) 0.6409(8) 0.9724(7) 0.039(2) Uani 1.000000 . .
C12 C 1.3177(9) 0.1111(9) 0.5922(7) 0.023(2) Uani 1.000000 . .
C5 C 0.6813(10) 0.3012(9) 0.8681(7) 0.022(2) Uani 1.000000 . .
N4 N 1.4467(9) 0.0925(8) 0.4271(6) 0.038(3) Uani 1.000000 . .
C11 C 1.2614(10) 0.1312(9) 0.6925(7) 0.022(2) Uani 1.000000 . .
C10 C 1.0884(10) 0.0653(10) 0.7980(8) 0.030(3) Uani 1.000000 . .
H10a H 1.1383(10) 0.0430(10) 0.8477(8) 0.036(3) Uiso 1.000000 R .
H10b H 1.0884(10) 0.1481(10) 0.8225(8) 0.036(3) Uiso 1.000000 R .
C9 C 0.9502(10) -0.0176(9) 0.7829(7) 0.026(2) Uani 1.000000 . .
H9a H 0.8989(10) 0.0085(9) 0.7367(7) 0.031(3) Uiso 1.000000 R .
H9b H 0.9498(10) -0.0993(9) 0.7535(7) 0.031(3) Uiso 1.000000 R .
C4 C 0.6721(9) 0.4240(9) 0.9121(7) 0.022(2) Uani 1.000000 . .
C8 C 0.8871(11) -0.0181(10) 0.8817(8) 0.033(3) Uani 1.000000 . .
H8a H 0.8008(11) -0.0766(10) 0.8690(8) 0.040(3) Uiso 1.000000 R .
H8b H 0.9387(11) -0.0448(10) 0.9273(8) 0.040(3) Uiso 1.000000 R .
C1 C 0.5691(11) 0.5623(10) 0.8894(9) 0.034(3) Uani 1.000000 . .
H1 H 0.5104(11) 0.5844(10) 0.8508(9) 0.041(3) Uiso 1.000000 R .
C7 C 0.8751(11) 0.1042(10) 0.9320(8) 0.031(3) Uani 1.000000 . .
H7a H 0.8481(11) 0.1002(10) 0.9983(8) 0.037(3) Uiso 1.000000 R .
H7b H 0.9595(11) 0.1652(10) 0.9388(8) 0.037(3) Uiso 1.000000 R .
C6 C 0.7779(11) 0.1398(9) 0.8728(8) 0.029(3) Uani 1.000000 . U
H6a H 0.6936(11) 0.0791(9) 0.8679(8) 0.035(3) Uiso 1.000000 R .
H6b H 0.8035(11) 0.1393(9) 0.8056(8) 0.035(3) Uiso 1.000000 R .
C15 C 1.2619(11) 0.0178(10) 0.5127(8) 0.035(3) Uani 1.000000 . .
H15 H 1.1812(11) -0.0386(10) 0.5136(8) 0.042(3) Uiso 1.000000 R .
C14 C 1.3341(12) 0.0129(11) 0.4302(8) 0.041(3) Uani 1.000000 . .
H14 H 1.3006(12) -0.0498(11) 0.3750(8) 0.050(4) Uiso 1.000000 R .
C13 C 1.4930(11) 0.1803(11) 0.5062(9) 0.039(3) Uani 1.000000 . .
H13 H 1.5725(11) 0.2378(11) 0.5041(9) 0.047(4) Uiso 1.000000 R .
C3 C 0.7396(11) 0.5009(10) 0.9982(8) 0.034(3) Uani 1.000000 . .
H3 H 0.8018(11) 0.4815(10) 1.0354(8) 0.041(3) Uiso 1.000000 R .
C2 C 0.7108(13) 0.6066(11) 1.0262(9) 0.046(3) Uani 1.000000 . .
H2 H 0.7514(13) 0.6578(11) 1.0862(9) 0.055(4) Uiso 1.000000 R .
O15 O -0.2243(6) 0.4944(6) 0.4936(5) 0.0198(15) Uani 1.000000 . .
O3W O 1.5531(10) 0.0065(8) 0.2523(8) 0.059(3) Uani 1.000000 . .
H3Wa H 1.630(6) 0.046(11) 0.244(10) 0.088(4) Uiso 1.000000 G .
H3Wb H 1.533(12) 0.051(10) 0.302(8) 0.088(4) Uiso 1.000000 G .
O6 O 0.0720(7) 0.6259(6) 0.8960(5) 0.0308(18) Uani 1.000000 . .

loop_
_atom_site_aniso_label
_atom_site_aniso_U_11
_atom_site_aniso_U_22
_atom_site_aniso_U_33
_atom_site_aniso_U_12
_atom_site_aniso_U_13
_atom_site_aniso_U_23
Mo3 0.0138(4) 0.0177(5) 0.0189(5) 0.0050(3) -0.0030(3) 0.0039(3)
Mo1 0.0182(5) 0.0154(4) 0.0200(5) 0.0076(3) -0.0040(4) 0.0024(3)
Mo2 0.0227(5) 0.0158(4) 0.0181(5) 0.0054(4) -0.0036(4) 0.0042(3)
Mo4 0.0222(5) 0.0191(5) 0.0170(5) 0.0072(4) -0.0019(4) 0.0026(4)
Co1 0.0180(7) 0.0206(7) 0.0245(8) 0.0043(6) -0.0051(6) 0.0034(6)
O14 0.020(4) 0.013(3) 0.019(4) 0.002(3) -0.007(3) 0.005(3)
O12 0.018(4) 0.014(3) 0.020(4) 0.005(3) -0.003(3) -0.000(3)
O1 0.027(4) 0.020(4) 0.025(4) 0.014(3) -0.006(3) 0.001(3)
O4 0.017(4) 0.025(4) 0.019(4) -0.003(3) -0.005(3) 0.002(3)
O3 0.020(4) 0.015(4) 0.025(4) 0.003(3) -0.008(3) 0.004(3)
O2 0.028(4) 0.025(4) 0.021(4) 0.001(3) -0.007(3) -0.005(3)
O10 0.022(4) 0.016(4) 0.024(4) 0.002(3) -0.010(3) -0.002(3)
O16 0.027(4) 0.029(4) 0.016(4) 0.015(3) 0.005(3) 0.005(3)
O11 0.027(4) 0.039(5) 0.027(4) 0.013(3) -0.002(3) 0.012(3)
O7 0.029(4) 0.037(5) 0.035(4) 0.018(4) 0.011(4) 0.007(4)
O13 0.020(4) 0.024(4) 0.031(4) -0.000(3) -0.000(3) 0.004(3)
O5 0.032(4) 0.022(4) 0.032(4) 0.006(3) 0.001(3) 0.007(3)
O1W 0.020(4) 0.052(5) 0.036(5) -0.002(4) -0.004(3) 0.016(4)
O9 0.032(4) 0.021(4) 0.036(5) -0.001(3) 0.000(4) 0.003(3)
N5 0.031(5) 0.014(4) 0.031(5) 0.011(4) -0.011(4) 0.002(4)
N6 0.020(5) 0.025(5) 0.023(5) 0.000(4) -0.000(4) 0.005(4)
O8 0.049(5) 0.034(5) 0.026(4) 0.016(4) -0.011(4) 0.011(3)
O2W 0.027(5) 0.034(5) 0.053(5) 0.005(4) -0.018(4) 0.008(4)
N2 0.028(5) 0.027(5) 0.027(5) 0.005(4) 0.010(4) 0.002(4)
N1 0.023(5) 0.036(5) 0.027(5) 0.018(4) -0.002(4) 0.008(4)
N3 0.048(6) 0.031(6) 0.040(6) 0.023(5) -0.016(5) 0.001(4)
C12 0.019(5) 0.035(6) 0.016(5) 0.009(5) -0.001(4) 0.010(4)
C5 0.023(6) 0.019(5) 0.022(6) 0.004(4) 0.001(5) 0.004(4)
N4 0.042(6) 0.036(6) 0.021(5) -0.003(5) 0.007(4) -0.006(4)
C11 0.025(6) 0.028(6) 0.018(5) 0.012(5) 0.002(4) 0.007(4)
C10 0.026(6) 0.038(7) 0.021(6) 0.008(5) 0.001(5) -0.002(5)
C9 0.025(6) 0.029(6) 0.025(6) 0.014(5) 0.003(5) -0.002(5)
C4 0.015(5) 0.030(6) 0.021(5) 0.010(4) 0.002(4) -0.000(4)
C8 0.027(6) 0.041(7) 0.041(7) 0.018(5) 0.015(5) 0.018(5)
C1 0.034(7) 0.025(6) 0.048(7) 0.017(5) -0.009(6) 0.011(5)
C7 0.034(7) 0.038(7) 0.025(6) 0.023(5) -0.011(5) -0.000(5)
C6 0.030(3) 0.027(3) 0.029(3) 0.0094(10) 0.0024(10) 0.0055(10)
C15 0.022(6) 0.044(7) 0.026(6) -0.003(5) 0.001(5) -0.002(5)
C14 0.041(8) 0.040(7) 0.028(7) -0.005(6) -0.003(6) -0.003(5)
C13 0.029(7) 0.040(7) 0.041(7) -0.000(5) 0.004(6) 0.008(6)
C3 0.039(7) 0.034(7) 0.028(6) 0.017(6) -0.019(5) -0.002(5)
C2 0.062(9) 0.037(7) 0.034(7) 0.024(7) -0.026(6) -0.011(6)
O15 0.017(4) 0.022(4) 0.025(4) 0.011(3) 0.008(3) 0.007(3)
O3W 0.061(7) 0.051(6) 0.059(7) 0.013(5) 0.010(5) 0.006(5)
O6 0.043(5) 0.019(4) 0.024(4) 0.006(3) -0.012(3) -0.004(3)

loop_
_atom_type_symbol
_atom_type_scat_dispersion_real
_atom_type_scat_dispersion_imag
_atom_type_scat_Cromer_Mann_a1
_atom_type_scat_Cromer_Mann_a2
_atom_type_scat_Cromer_Mann_a3
_atom_type_scat_Cromer_Mann_a4
_atom_type_scat_Cromer_Mann_b1
_atom_type_scat_Cromer_Mann_b2
_atom_type_scat_Cromer_Mann_b3
_atom_type_scat_Cromer_Mann_b4
_atom_type_scat_Cromer_Mann_c
_atom_type_scat_source
_atom_type_scat_dispersion_source
C 0.00313 0.00162 2.31000 1.02000 1.58860 0.86500 20.84390 10.20750 0.56870 51.65120 0.21560 'International Tables Volume C Table 6.1.1.4 (pp. 500-502)' 'Brennan, Cowan, Rev. Sci. Instrum., 1992, 63, 850'
Co 0.35001 0.97719 12.28410 7.34090 4.00340 2.34880 4.27910 0.27840 13.53590 71.16920 1.01180 'International Tables Volume C Table 6.1.1.4 (pp. 500-502)' 'Brennan, Cowan, Rev. Sci. Instrum., 1992, 63, 850'
H 0.00000 0.00000 0.49300 0.32291 0.14019 0.04081 10.51090 26.12570 3.14236 57.79970 0.00304 'International Tables Volume C Table 6.1.1.4 (pp. 500-502)' 'Brennan, Cowan, Rev. Sci. Instrum., 1992, 63, 850'
Mo -1.66091 0.69160 3.70250 17.23560 12.88760 3.74290 0.27720 1.09580 11.00400 61.65840 4.38750 'International Tables Volume C Table 6.1.1.4 (pp. 500-502)' 'Brennan, Cowan, Rev. Sci. Instrum., 1992, 63, 850'
N 0.00612 0.00332 12.21260 3.13220 2.01250 1.16630 0.00570 9.89330 28.99750 0.58260 -11.52900 'International Tables Volume C Table 6.1.1.4 (pp. 500-502)' 'Brennan, Cowan, Rev. Sci. Instrum., 1992, 63, 850'
O 0.01085 0.00610 3.04850 2.28680 1.54630 0.86700 13.27710 5.70110 0.32390 32.90890 0.25080 'International Tables Volume C Table 6.1.1.4 (pp. 500-502)' 'Brennan, Cowan, Rev. Sci. Instrum., 1992, 63, 850'

loop_
_geom_angle_atom_site_label_1
_geom_angle_atom_site_label_2
_geom_angle_atom_site_label_3
_geom_angle
_geom_angle_site_symmetry_1
_geom_angle_site_symmetry_3
_geom_angle_publ_flag
O12 Mo3 O14 141.6(3) . . ?
O12 Mo3 O14 76.2(2) 2_566 . ?
O16 Mo3 O14 76.2(3) . . ?
O16 Mo3 O12 74.0(2) . . ?
O16 Mo3 O12 82.1(2) . 2_566 ?
O13 Mo3 O14 102.7(3) . . ?
O13 Mo3 O12 175.5(3) . 2_566 ?
O13 Mo3 O12 102.9(3) . . ?
O13 Mo3 O16 93.4(3) . . ?
O15 Mo3 O14 101.8(3) . . ?
O15 Mo3 O12 98.4(3) . . ?
O15 Mo3 O12 78.9(3) . 2_566 ?
O15 Mo3 O16 160.7(3) . . ?
O15 Mo3 O13 105.7(3) . . ?
O3 Mo1 O12 73.8(3) . . ?
O10 Mo1 O12 101.1(3) . . ?
O10 Mo1 O3 98.0(3) . . ?
O16 Mo1 O12 72.6(2) . . ?
O16 Mo1 O3 145.1(3) . . ?
O16 Mo1 O10 97.3(3) . . ?
O11 Mo1 O12 155.0(3) . . ?
O11 Mo1 O3 103.0(3) . . ?
O11 Mo1 O10 103.9(3) . . ?
O11 Mo1 O16 103.4(3) . . ?
O15 Mo1 O12 71.2(2) 2_566 . ?
O15 Mo1 O3 79.3(2) 2_566 . ?
O15 Mo1 O10 172.2(3) 2_566 . ?
O15 Mo1 O16 81.3(3) 2_566 . ?
O15 Mo1 O11 83.8(3) 2_566 . ?
O12 Mo2 O14 72.3(2) . 2_566 ?
O4 Mo2 O14 73.8(2) . 2_566 ?
O4 Mo2 O12 86.4(2) . . ?
O3 Mo2 O14 83.5(2) . 2_566 ?
O3 Mo2 O12 72.5(2) . . ?
O3 Mo2 O4 152.9(3) . . ?
O9 Mo2 O14 159.6(3) . 2_566 ?
O9 Mo2 O12 90.1(3) . . ?
O9 Mo2 O4 95.4(3) . . ?
O9 Mo2 O3 101.4(3) . . ?
O8 Mo2 O14 93.7(3) . 2_566 ?
O8 Mo2 O12 164.2(3) . . ?
O8 Mo2 O4 96.9(3) . . ?
O8 Mo2 O3 99.1(3) . . ?
O8 Mo2 O9 104.9(4) . . ?
O4 Mo4 O14 75.8(3) . 2_566 ?
O16 Mo4 O14 70.4(2) 2_566 2_566 ?
O16 Mo4 O4 90.8(3) 2_566 . ?
O7 Mo4 O14 162.2(3) . 2_566 ?
O7 Mo4 O4 101.4(3) . . ?
O7 Mo4 O16 92.2(3) . 2_566 ?
O5 Mo4 O14 82.2(2) . 2_566 ?
O5 Mo4 O4 157.3(3) . . ?
O5 Mo4 O16 76.2(3) . 2_566 ?
O5 Mo4 O7 97.7(3) . . ?
O6 Mo4 O14 92.8(3) . 2_566 ?
O6 Mo4 O4 102.9(3) . . ?
O6 Mo4 O16 155.3(3) . 2_566 ?
O6 Mo4 O7 104.9(4) . . ?
O6 Mo4 O5 83.8(3) . . ?
O2 Co1 O1 90.5(3) 1_455 . ?
O1W Co1 O1 89.5(3) . . ?
O1W Co1 O2 168.0(3) . 1_455 ?
O2W Co1 O1 168.9(3) . . ?
O2W Co1 O2 88.1(3) . 1_455 ?
O2W Co1 O1W 94.1(3) . . ?
N2 Co1 O1 95.7(3) 1_455 . ?
N2 Co1 O2 76.4(3) 1_455 1_455 ?
N2 Co1 O1W 91.7(3) 1_455 . ?
N2 Co1 O2W 94.6(3) 1_455 . ?
N1 Co1 O1 76.5(3) . . ?
N1 Co1 O2 104.0(3) . 1_455 ?
N1 Co1 O1W 87.6(3) . . ?
N1 Co1 O2W 93.2(3) . . ?
N1 Co1 N2 172.2(3) . 1_455 ?
Mo2 O14 Mo3 114.7(3) 2_566 . ?
Mo4 O14 Mo3 109.1(3) 2_566 . ?
Mo4 O14 Mo2 92.9(2) 2_566 2_566 ?
Mo1 O12 Mo3 96.2(2) . 2_566 ?
Mo1 O12 Mo3 103.3(3) . . ?
Mo2 O12 Mo3 95.6(2) . 2_566 ?
Mo2 O12 Mo3 152.9(3) . . ?
Mo2 O12 Mo1 92.8(2) . . ?
C5 O1 Co1 116.5(6) . . ?
Mo4 O4 Mo2 114.4(3) . . ?
Mo2 O3 Mo1 115.9(3) . . ?
C11 O2 Co1 116.7(6) . 1_655 ?
Mo1 O16 Mo3 106.0(3) . . ?
Mo4 O16 Mo3 103.0(3) 2_566 . ?
Mo4 O16 Mo1 151.0(4) 2_566 . ?
H1Wa O1W Co1 112.3 . . ?
H1Wb O1W Co1 111.2 . . ?
H1Wb O1W H1Wa 101.9 . . ?
C5 N5 H5 119.5(5) . . ?
C6 N5 H5 119.5(5) . . ?
C6 N5 C5 121.0(8) . . ?
C11 N6 H6 118.3(6) . . ?
C10 N6 H6 118.3(5) . . ?
C10 N6 C11 123.4(8) . . ?
H2Wa O2W Co1 118.6 . . ?
H2Wb O2W Co1 117.9 . . ?
H2Wb O2W H2Wa 104.5 . . ?
C12 N2 Co1 115.4(7) . 1_655 ?
C13 N2 Co1 126.1(7) . 1_655 ?
C13 N2 C12 118.5(9) . . ?
C4 N1 Co1 115.3(7) . . ?
C1 N1 Co1 127.3(7) . . ?
C1 N1 C4 117.3(9) . . ?
C2 N3 C1 115.6(10) . . ?
C11 C12 N2 113.3(8) . . ?
C15 C12 N2 121.4(9) . . ?
C15 C12 C11 125.3(9) . . ?
N5 C5 O1 121.9(9) . . ?
C4 C5 O1 119.2(9) . . ?
C4 C5 N5 118.8(9) . . ?
C13 N4 C14 117.7(10) . . ?
N6 C11 O2 123.9(9) . . ?
C12 C11 O2 117.7(9) . . ?
C12 C11 N6 118.4(9) . . ?
H10a C10 N6 109.5(6) . . ?
H10b C10 N6 109.5(5) . . ?
H10b C10 H10a 108.0 . . ?
C9 C10 N6 110.9(8) . . ?
C9 C10 H10a 109.5(6) . . ?
C9 C10 H10b 109.5(6) . . ?
H9a C9 C10 109.3(6) . . ?
H9b C9 C10 109.3(6) . . ?
H9b C9 H9a 107.9 . . ?
C8 C9 C10 111.7(9) . . ?
C8 C9 H9a 109.3(6) . . ?
C8 C9 H9b 109.3(6) . . ?
C5 C4 N1 112.2(8) . . ?
C3 C4 N1 120.6(10) . . ?
C3 C4 C5 127.2(10) . . ?
H8a C8 C9 108.7(6) . . ?
H8b C8 C9 108.7(6) . . ?
H8b C8 H8a 107.630594161(15) . . ?
C7 C8 C9 114.1(9) . . ?
C7 C8 H8a 108.7(6) . . ?
C7 C8 H8b 108.7(6) . . ?
N3 C1 N1 126.1(10) . . ?
H1 C1 N1 117.0(6) . . ?
H1 C1 N3 117.0(6) . . ?
H7a C7 C8 109.4(6) . . ?
H7b C7 C8 109.4(6) . . ?
H7b C7 H7a 108.0 . . ?
C6 C7 C8 111.0(9) . . ?
C6 C7 H7a 109.4(6) . . ?
C6 C7 H7b 109.4(6) . . ?
C7 C6 N5 114.9(9) . . ?
H6a C6 N5 108.6(5) . . ?
H6a C6 C7 108.6(6) . . ?
H6b C6 N5 108.6(5) . . ?
H6b C6 C7 108.6(6) . . ?
H6b C6 H6a 107.54028142(2) . . ?
H15 C15 C12 122.2(6) . . ?
C14 C15 C12 115.6(10) . . ?
C14 C15 H15 122.2(6) . . ?
C15 C14 N4 123.0(10) . . ?
H14 C14 N4 118.5(6) . . ?
H14 C14 C15 118.5(6) . . ?
N4 C13 N2 123.9(10) . . ?
H13 C13 N2 118.0(6) . . ?
H13 C13 N4 118.0(6) . . ?
H3 C3 C4 121.6(6) . . ?
C2 C3 C4 116.8(10) . . ?
C2 C3 H3 121.6(7) . . ?
C3 C2 N3 123.5(10) . . ?
H2 C2 N3 118.3(6) . . ?
H2 C2 C3 118.3(7) . . ?
Mo1 O15 Mo3 113.5(3) 2_566 . ?
H3Wb O3W H3Wa 104.5 . . ?

loop_
_geom_bond_atom_site_label_1
_geom_bond_atom_site_label_2
_geom_bond_distance
_geom_bond_site_symmetry_2
_geom_bond_publ_flag
Mo3 O14 1.869(6) . ?
Mo3 O12 2.402(6) 2_566 ?
Mo3 O12 1.929(6) . ?
Mo3 O16 2.187(7) . ?
Mo3 O13 1.694(6) . ?
Mo3 O15 1.763(6) . ?
Mo1 O12 2.254(6) . ?
Mo1 O3 1.918(6) . ?
Mo1 O10 1.702(6) . ?
Mo1 O16 1.924(7) . ?
Mo1 O11 1.701(7) . ?
Mo1 O15 2.366(6) 2_566 ?
Mo2 O14 2.245(6) 2_566 ?
Mo2 O12 2.280(6) . ?
Mo2 O4 1.996(7) . ?
Mo2 O3 1.957(7) . ?
Mo2 O9 1.696(7) . ?
Mo2 O8 1.677(7) . ?
Mo4 O14 2.250(7) 2_566 ?
Mo4 O4 1.880(6) . ?
Mo4 O16 2.109(6) 2_566 ?
Mo4 O7 1.671(7) . ?
Mo4 O5 2.184(7) . ?
Mo4 O6 1.709(7) . ?
Co1 O1 2.098(7) . ?
Co1 O2 2.125(7) 1_455 ?
Co1 O1W 2.062(7) . ?
Co1 O2W 2.024(8) . ?
Co1 N2 2.143(8) 1_455 ?
Co1 N1 2.133(8) . ?
O1 C5 1.252(11) . ?
O2 C11 1.249(11) . ?
O1W H1Wa 0.8960 . ?
O1W H1Wb 0.8927 . ?
N5 H5 0.8600 . ?
N5 C5 1.324(13) . ?
N5 C6 1.458(12) . ?
N6 H6 0.8600 . ?
N6 C11 1.290(12) . ?
N6 C10 1.478(12) . ?
O2W H2Wa 0.8498 . ?
O2W H2Wb 0.8501 . ?
N2 C12 1.332(12) . ?
N2 C13 1.335(13) . ?
N1 C4 1.353(12) . ?
N1 C1 1.310(13) . ?
N3 C1 1.328(14) . ?
N3 C2 1.332(14) . ?
C12 C11 1.530(13) . ?
C12 C15 1.370(14) . ?
C5 C4 1.492(13) . ?
N4 C14 1.308(14) . ?
N4 C13 1.317(14) . ?
C10 H10a 0.9700 . ?
C10 H10b 0.9700 . ?
C10 C9 1.506(14) . ?
C9 H9a 0.9700 . ?
C9 H9b 0.9700 . ?
C9 C8 1.539(14) . ?
C4 C3 1.378(13) . ?
C8 H8a 0.9700 . ?
C8 H8b 0.9700 . ?
C8 C7 1.520(14) . ?
C1 H1 0.9300 . ?
C7 H7a 0.9700 . ?
C7 H7b 0.9700 . ?
C7 C6 1.496(14) . ?
C6 H6a 0.9700 . ?
C6 H6b 0.9700 . ?
C15 H15 0.9300 . ?
C15 C14 1.399(15) . ?
C14 H14 0.9300 . ?
C13 H13 0.9300 . ?
C3 H3 0.9300 . ?
C3 C2 1.358(15) . ?
C2 H2 0.9300 . ?
O3W H3Wa 0.8498 . ?
O3W H3Wb 0.8504 . ?

loop_
_restr_equal_distance_atom_site_label_1
_restr_equal_distance_atom_site_label_2
_restr_equal_distance_site_symmetry_2
_restr_equal_distance_class_id
Co1 H2Wa 1 1
Co1 H2Wb 1 1

loop_
_restr_equal_distance_class_class_id
_restr_equal_distance_class_target_weight_param
_restr_equal_distance_class_average
_restr_equal_distance_class_esd
_restr_equal_distance_class_diff_max
1 0.0200 2.5391 0.0034 0.0034

loop_
_restr_U_iso_atom_site_label
_restr_U_iso_weight_param
C6 0.0020

loop_
_smtbx_masks_void_nr
_smtbx_masks_void_average_x
_smtbx_masks_void_average_y
_smtbx_masks_void_average_z
_smtbx_masks_void_volume
_smtbx_masks_void_count_electrons
_smtbx_masks_void_content
1 0.500 0.709 0.709 218.0 70.3 '7 water'
